data_2018886
loop_
_publ_author_name
'Zhang, Yue-Feng'
'Ma, Jian-Ping'
'Liu, Qi-Kui'
'Dong, Yu-Bin'

_publ_section_title
;
 Three isomorphous two-dimensional coordination polymers generated from a
 benzimidazole bridging ligand and Zn<i>X</i>~2~ (<i>X</i> = Cl, Br and I)
;
_journal_coeditor_code BG3155
_journal_issue 4
_journal_name_full 'Acta Crystallographica Section C'
_journal_page_first 367
_journal_page_last 371
_journal_paper_doi 10.1107/S0108270113005982
_journal_volume 69
_journal_year 2013
_chemical_formula_iupac '[Zn (C26 H18 N3 O2) Cl]'
_chemical_formula_moiety 'C26 H18 Cl N3 O2 Zn'
_chemical_formula_sum 'C26 H18 Cl N3 O2 Zn'
_chemical_formula_weight 505.25
_chemical_name_systematic
<i>catena</i>-Poly[chlorido(\m~3~-4-{2-[3-(pyridin-4-yl)phenyl]-1<i>H</i>-benzimidazol-1-ylmethyl}benzoato)zinc(II)]
_space_group_IT_number 14
_symmetry_cell_setting monoclinic
_symmetry_space_group_name_Hall '-P 2yn'
_symmetry_space_group_name_H-M 'P 1 21/n 1'
_atom_sites_solution_hydrogens geom
_atom_sites_solution_primary direct
_atom_sites_solution_secondary difmap
_audit_creation_method SHELXL97
_cell_angle_alpha 90.00
_cell_angle_beta 104.804(4)
_cell_angle_gamma 90.00
_cell_formula_units_Z 4
_cell_length_a 12.925(3)
_cell_length_b 10.175(2)
_cell_length_c 17.334(4)
_cell_measurement_reflns_used 1024
_cell_measurement_temperature 298(2)
_cell_measurement_theta_max 19.230
_cell_measurement_theta_min 2.768
_cell_volume 2204.0(8)
_computing_cell_refinement 'SMART (Bruker, 2003)'
_computing_data_collection 'SMART (Bruker, 2003)'
_computing_data_reduction 'SAINT (Bruker, 2003)'
_computing_molecular_graphics 'SHELXTL (Sheldrick, 2008)'
_computing_publication_material 'SHELXTL (Sheldrick, 2008)'
_computing_structure_refinement 'SHELXL97 (Sheldrick, 2008)'
_computing_structure_solution 'SHELXS97 (Sheldrick, 2008)'
_diffrn_ambient_temperature 298(2)
_diffrn_measured_fraction_theta_full 0.999
_diffrn_measured_fraction_theta_max 0.999
_diffrn_measurement_device_type 'Bruker SMART CCD area-detector'
_diffrn_measurement_method '\f and \w scans'
_diffrn_radiation_monochromator graphite
_diffrn_radiation_source 'fine-focus sealed tube'
_diffrn_radiation_type MoK\a
_diffrn_radiation_wavelength 0.71073
_diffrn_reflns_av_R_equivalents 0.1015
_diffrn_reflns_av_sigmaI/netI 0.1639
_diffrn_reflns_limit_h_max 13
_diffrn_reflns_limit_h_min -15
_diffrn_reflns_limit_k_max 11
_diffrn_reflns_limit_k_min -12
_diffrn_reflns_limit_l_max 18
_diffrn_reflns_limit_l_min -20
_diffrn_reflns_number 10985
_diffrn_reflns_theta_full 25.10
_diffrn_reflns_theta_max 25.10
_diffrn_reflns_theta_min 1.77
_exptl_absorpt_coefficient_mu 1.265
_exptl_absorpt_correction_T_max 0.9167
_exptl_absorpt_correction_T_min 0.8630
_exptl_absorpt_correction_type multi-scan
_exptl_absorpt_process_details '(SADABS; Bruker, 2003)'
_exptl_crystal_colour yellow
_exptl_crystal_density_diffrn 1.523
_exptl_crystal_density_method 'not measured'
_exptl_crystal_description block
_exptl_crystal_F_000 1032
_exptl_crystal_size_max 0.12
_exptl_crystal_size_mid 0.10
_exptl_crystal_size_min 0.07
_refine_diff_density_max 0.472
_refine_diff_density_min -0.493
_refine_ls_extinction_method none
_refine_ls_goodness_of_fit_ref 0.873
_refine_ls_hydrogen_treatment constr
_refine_ls_matrix_type full
_refine_ls_number_parameters 298
_refine_ls_number_reflns 3927
_refine_ls_number_restraints 0
_refine_ls_restrained_S_all 0.873
_refine_ls_R_factor_all 0.1468
_refine_ls_R_factor_gt 0.0663
_refine_ls_shift/su_max 0.001
_refine_ls_shift/su_mean 0.000
_refine_ls_structure_factor_coef Fsqd
_refine_ls_weighting_details 'calc w = 1/[\s^2^(Fo^2^)+(0.0149P)^2^ ] where P=(Fo^2^+2Fc^2^)/3'
_refine_ls_weighting_scheme calc
_refine_ls_wR_factor_gt 0.0779
_refine_ls_wR_factor_ref 0.0935
_reflns_number_gt 1921
_reflns_number_total 3927
_reflns_threshold_expression I>2\s(I)
_cod_data_source_file bg3155.cif
_cod_data_source_block I
_cod_original_cell_volume 2204.1(8)
_cod_original_sg_symbol_Hall -P2yn
_cod_original_sg_symbol_H-M 'P 21/n'
_cod_database_code 2018886
_cod_database_fobs_code 2018886

loop_
_symmetry_equiv_pos_as_xyz
'x, y, z'
'-x+1/2, y+1/2, -z+1/2'
'-x, -y, -z'
'x-1/2, -y-1/2, z-1/2'

loop_
_atom_site_type_symbol
_atom_site_label
_atom_site_fract_x
_atom_site_fract_y
_atom_site_fract_z
_atom_site_U_iso_or_equiv
_atom_site_adp_type
_atom_site_calc_flag
_atom_site_refinement_flags
_atom_site_occupancy
_atom_site_symmetry_multiplicity
C C1 0.9081(5) 1.2272(7) 0.6088(4) 0.0423(16) Uani d . 1 1
C C2 0.8763(4) 1.1306(6) 0.5392(3) 0.0366(15) Uani d . 1 1
C C3 0.8283(4) 1.1749(6) 0.4634(3) 0.0494(17) Uani d . 1 1
H H3 0.8141 1.2640 0.4547 0.059 Uiso calc R 1 1
C C4 0.8010(4) 1.0872(6) 0.3999(3) 0.0459(16) Uani d . 1 1
H H4 0.7699 1.1188 0.3489 0.055 Uiso calc R 1 1
C C5 0.8189(4) 0.9556(6) 0.4110(3) 0.0355(14) Uani d . 1 1
C C6 0.8677(4) 0.9114(5) 0.4872(3) 0.0438(16) Uani d . 1 1
H H6 0.8815 0.8222 0.4961 0.053 Uiso calc R 1 1
C C7 0.8962(4) 0.9988(6) 0.5500(3) 0.0419(17) Uani d . 1 1
H H7 0.9295 0.9675 0.6007 0.050 Uiso calc R 1 1
C C8 0.7875(4) 0.8557(5) 0.3441(3) 0.0427(16) Uani d . 1 1
H H8A 0.8505 0.8323 0.3264 0.051 Uiso calc R 1 1
H H8B 0.7620 0.7768 0.3647 0.051 Uiso calc R 1 1
C C9 0.5975(5) 0.9003(5) 0.2669(3) 0.0359(15) Uani d . 1 1
C C10 0.5454(4) 0.8345(5) 0.3229(3) 0.0358(15) Uani d . 1 1
C C11 0.4693(5) 0.7409(6) 0.2926(3) 0.0499(17) Uani d . 1 1
H H11 0.4522 0.7212 0.2384 0.060 Uiso calc R 1 1
C C12 0.4180(5) 0.6759(6) 0.3424(3) 0.064(2) Uani d . 1 1
H H12 0.3658 0.6135 0.3215 0.077 Uiso calc R 1 1
C C13 0.4441(5) 0.7037(6) 0.4229(3) 0.0574(19) Uani d . 1 1
H H13 0.4098 0.6588 0.4561 0.069 Uiso calc R 1 1
C C14 0.5208(4) 0.7977(6) 0.4553(3) 0.0381(15) Uani d . 1 1
C C15 0.5710(4) 0.8612(5) 0.4038(3) 0.0378(15) Uani d . 1 1
H H15 0.6233 0.9236 0.4244 0.045 Uiso calc R 1 1
C C16 0.5467(5) 0.8312(6) 0.5420(3) 0.0381(15) Uani d . 1 1
C C17 0.4860(4) 0.7870(6) 0.5910(3) 0.0534(18) Uani d . 1 1
H H17 0.4268 0.7339 0.5702 0.064 Uiso calc R 1 1
C C18 0.5119(5) 0.8207(6) 0.6712(3) 0.0565(19) Uani d . 1 1
H H18 0.4700 0.7873 0.7030 0.068 Uiso calc R 1 1
C C19 0.6520(4) 0.9430(6) 0.6580(3) 0.0483(17) Uani d . 1 1
H H19 0.7094 0.9981 0.6798 0.058 Uiso calc R 1 1
C C20 0.6313(4) 0.9113(6) 0.5775(3) 0.0484(17) Uani d . 1 1
H H20 0.6752 0.9447 0.5472 0.058 Uiso calc R 1 1
C C21 0.7232(4) 0.9565(5) 0.2073(3) 0.0347(14) Uani d . 1 1
C C22 0.6227(4) 0.9891(5) 0.1599(3) 0.0351(15) Uani d . 1 1
C C23 0.6126(5) 1.0406(5) 0.0842(3) 0.0422(15) Uani d . 1 1
H H23 0.5463 1.0653 0.0521 0.051 Uiso calc R 1 1
C C24 0.7038(6) 1.0536(5) 0.0585(3) 0.0530(18) Uani d . 1 1
H H24 0.6985 1.0847 0.0072 0.064 Uiso calc R 1 1
C C25 0.8040(5) 1.0220(5) 0.1068(4) 0.0513(17) Uani d . 1 1
H H25 0.8641 1.0336 0.0873 0.062 Uiso calc R 1 1
C C26 0.8165(4) 0.9734(5) 0.1835(3) 0.0468(15) Uani d . 1 1
H H26 0.8834 0.9534 0.2167 0.056 Uiso calc R 1 1
Cl Cl1 0.26106(12) 0.88894(16) 0.15025(9) 0.0672(5) Uani d . 1 1
N N1 0.5935(4) 0.8981(5) 0.7049(2) 0.0448(13) Uani d . 1 1
N N2 0.5446(3) 0.9555(4) 0.1986(2) 0.0378(12) Uani d . 1 1
N N3 0.7053(4) 0.9028(4) 0.2762(2) 0.0340(12) Uani d . 1 1
O O1 0.8687(3) 1.3399(4) 0.5960(2) 0.0569(12) Uani d . 1 1
O O2 0.9702(3) 1.1885(4) 0.6704(2) 0.0730(14) Uani d . 1 1
Zn Zn1 0.39335(5) 1.03294(7) 0.18148(4) 0.0451(2) Uani d . 1 1

loop_
_atom_site_aniso_label
_atom_site_aniso_U_11
_atom_site_aniso_U_22
_atom_site_aniso_U_33
_atom_site_aniso_U_12
_atom_site_aniso_U_13
_atom_site_aniso_U_23
C1 0.031(4) 0.056(5) 0.040(4) -0.005(3) 0.009(3) -0.012(4)
C2 0.033(4) 0.043(5) 0.035(4) 0.002(3) 0.011(3) -0.003(3)
C3 0.054(5) 0.045(5) 0.047(4) 0.001(3) 0.009(4) -0.003(3)
C4 0.059(4) 0.044(5) 0.029(3) 0.000(3) 0.000(3) 0.002(3)
C5 0.038(4) 0.033(4) 0.033(3) 0.002(3) 0.004(3) -0.001(3)
C6 0.040(4) 0.042(4) 0.049(4) 0.012(3) 0.011(3) 0.000(3)
C7 0.035(4) 0.061(6) 0.027(3) 0.007(3) 0.003(3) 0.003(3)
C8 0.042(4) 0.042(4) 0.038(3) 0.004(3) -0.001(3) -0.002(3)
C9 0.041(4) 0.034(4) 0.034(4) 0.002(3) 0.011(3) 0.002(3)
C10 0.037(4) 0.038(4) 0.031(3) 0.002(3) 0.006(3) 0.008(3)
C11 0.062(5) 0.060(5) 0.026(3) -0.010(4) 0.009(3) 0.004(3)
C12 0.061(5) 0.078(6) 0.051(4) -0.030(4) 0.009(4) -0.008(4)
C13 0.066(5) 0.068(6) 0.040(4) -0.017(4) 0.015(4) 0.003(3)
C14 0.040(4) 0.043(5) 0.033(3) 0.002(3) 0.012(3) 0.008(3)
C15 0.034(4) 0.042(4) 0.035(3) 0.002(3) 0.004(3) 0.004(3)
C16 0.045(4) 0.038(4) 0.032(3) 0.005(3) 0.012(3) 0.006(3)
C17 0.060(5) 0.059(5) 0.041(4) -0.020(3) 0.012(4) 0.006(3)
C18 0.072(6) 0.069(6) 0.032(4) -0.006(4) 0.019(4) 0.003(3)
C19 0.037(4) 0.064(5) 0.043(4) -0.002(3) 0.009(3) 0.007(3)
C20 0.045(4) 0.068(5) 0.036(4) -0.004(3) 0.019(3) 0.006(3)
C21 0.042(4) 0.033(4) 0.030(3) -0.003(3) 0.012(3) -0.002(3)
C22 0.047(4) 0.031(4) 0.027(3) -0.012(3) 0.008(3) -0.006(3)
C23 0.055(4) 0.039(4) 0.030(3) -0.003(3) 0.008(3) -0.004(3)
C24 0.091(6) 0.040(4) 0.034(4) -0.008(4) 0.026(4) -0.009(3)
C25 0.065(5) 0.042(4) 0.058(4) -0.007(4) 0.037(4) -0.007(4)
C26 0.045(4) 0.045(4) 0.054(4) -0.005(3) 0.020(3) -0.011(3)
Cl1 0.0565(12) 0.0732(14) 0.0678(11) -0.0180(9) 0.0083(9) 0.0008(9)
N1 0.056(4) 0.047(4) 0.032(3) 0.001(3) 0.012(3) 0.000(2)
N2 0.037(3) 0.051(3) 0.024(2) -0.002(3) 0.005(2) 0.004(2)
N3 0.031(3) 0.040(3) 0.028(3) -0.001(2) 0.001(3) -0.003(2)
O1 0.078(3) 0.044(3) 0.044(3) 0.001(3) 0.008(2) -0.016(2)
O2 0.068(3) 0.090(4) 0.047(3) 0.022(3) -0.012(3) -0.018(3)
Zn1 0.0471(5) 0.0515(5) 0.0347(4) 0.0005(4) 0.0068(3) 0.0055(4)

loop_
_atom_type_symbol
_atom_type_description
_atom_type_scat_dispersion_real
_atom_type_scat_dispersion_imag
_atom_type_scat_source
C C 0.0033 0.0016 'International Tables Vol C Tables 4.2.6.8 and 6.1.1.4'
H H 0.0000 0.0000 'International Tables Vol C Tables 4.2.6.8 and 6.1.1.4'
N N 0.0061 0.0033 'International Tables Vol C Tables 4.2.6.8 and 6.1.1.4'
O O 0.0106 0.0060 'International Tables Vol C Tables 4.2.6.8 and 6.1.1.4'
Cl Cl 0.1484 0.1585 'International Tables Vol C Tables 4.2.6.8 and 6.1.1.4'
Zn Zn 0.2839 1.4301 'International Tables Vol C Tables 4.2.6.8 and 6.1.1.4'

loop_
_geom_angle_atom_site_label_1
_geom_angle_atom_site_label_2
_geom_angle_atom_site_label_3
_geom_angle_site_symmetry_1
_geom_angle_site_symmetry_3
_geom_angle
O2 C1 O1 . . 126.5(6)
O2 C1 C2 . . 117.7(6)
O1 C1 C2 . . 115.7(6)
C7 C2 C3 . . 118.3(5)
C7 C2 C1 . . 121.2(5)
C3 C2 C1 . . 120.4(6)
C2 C3 C4 . . 120.4(6)
C2 C3 H3 . . 119.8
C4 C3 H3 . . 119.8
C5 C4 C3 . . 121.2(6)
C5 C4 H4 . . 119.4
C3 C4 H4 . . 119.4
C4 C5 C6 . . 118.2(5)
C4 C5 C8 . . 123.1(5)
C6 C5 C8 . . 118.6(5)
C7 C6 C5 . . 120.5(5)
C7 C6 H6 . . 119.7
C5 C6 H6 . . 119.7
C2 C7 C6 . . 121.3(5)
C2 C7 H7 . . 119.4
C6 C7 H7 . . 119.4
N3 C8 C5 . . 113.4(4)
N3 C8 H8A . . 108.9
C5 C8 H8A . . 108.9
N3 C8 H8B . . 108.9
C5 C8 H8B . . 108.9
H8A C8 H8B . . 107.7
N2 C9 N3 . . 112.0(5)
N2 C9 C10 . . 124.0(5)
N3 C9 C10 . . 123.8(5)
C11 C10 C15 . . 119.1(5)
C11 C10 C9 . . 117.8(5)
C15 C10 C9 . . 123.2(5)
C10 C11 C12 . . 120.2(5)
C10 C11 H11 . . 119.9
C12 C11 H11 . . 119.9
C13 C12 C11 . . 120.1(6)
C13 C12 H12 . . 120.0
C11 C12 H12 . . 120.0
C12 C13 C14 . . 120.9(6)
C12 C13 H13 . . 119.5
C14 C13 H13 . . 119.5
C13 C14 C15 . . 117.6(5)
C13 C14 C16 . . 121.1(5)
C15 C14 C16 . . 121.3(5)
C10 C15 C14 . . 122.0(5)
C10 C15 H15 . . 119.0
C14 C15 H15 . . 119.0
C17 C16 C20 . . 115.7(5)
C17 C16 C14 . . 122.1(5)
C20 C16 C14 . . 122.2(5)
C16 C17 C18 . . 120.6(6)
C16 C17 H17 . . 119.7
C18 C17 H17 . . 119.7
N1 C18 C17 . . 123.2(6)
N1 C18 H18 . . 118.4
C17 C18 H18 . . 118.4
N1 C19 C20 . . 122.9(5)
N1 C19 H19 . . 118.6
C20 C19 H19 . . 118.6
C16 C20 C19 . . 120.9(5)
C16 C20 H20 . . 119.6
C19 C20 H20 . . 119.6
C26 C21 N3 . . 131.1(5)
C26 C21 C22 . . 123.3(5)
N3 C21 C22 . . 105.6(4)
C23 C22 C21 . . 119.9(5)
C23 C22 N2 . . 130.2(5)
C21 C22 N2 . . 109.9(4)
C24 C23 C22 . . 117.6(5)
C24 C23 H23 . . 121.2
C22 C23 H23 . . 121.2
C23 C24 C25 . . 122.0(5)
C23 C24 H24 . . 119.0
C25 C24 H24 . . 119.0
C24 C25 C26 . . 121.5(5)
C24 C25 H25 . . 119.3
C26 C25 H25 . . 119.3
C21 C26 C25 . . 115.7(5)
C21 C26 H26 . . 122.2
C25 C26 H26 . . 122.2
C19 N1 C18 . . 116.7(5)
C19 N1 Zn1 . 3_676 123.4(4)
C18 N1 Zn1 . 3_676 119.0(4)
C9 N2 C22 . . 105.2(4)
C9 N2 Zn1 . . 122.9(4)
C22 N2 Zn1 . . 128.0(4)
C9 N3 C21 . . 107.3(4)
C9 N3 C8 . . 127.2(4)
C21 N3 C8 . . 125.5(5)
C1 O1 Zn1 . 4_686 119.9(4)
O1 Zn1 N1 4_585 3_676 117.60(18)
O1 Zn1 N2 4_585 . 109.39(17)
N1 Zn1 N2 3_676 . 98.60(17)
O1 Zn1 Cl1 4_585 . 106.89(13)
N1 Zn1 Cl1 3_676 . 109.25(15)
N2 Zn1 Cl1 . . 115.34(13)

loop_
_geom_bond_atom_site_label_1
_geom_bond_atom_site_label_2
_geom_bond_site_symmetry_2
_geom_bond_distance
_geom_bond_publ_flag
C1 O2 . 1.226(6) ?
C1 O1 . 1.250(6) ?
C1 C2 . 1.529(7) ?
C2 C7 . 1.370(7) ?
C2 C3 . 1.377(7) ?
C3 C4 . 1.391(7) ?
C3 H3 . 0.9300 ?
C4 C5 . 1.364(7) ?
C4 H4 . 0.9300 ?
C5 C6 . 1.386(6) ?
C5 C8 . 1.516(6) ?
C6 C7 . 1.381(6) ?
C6 H6 . 0.9300 ?
C7 H7 . 0.9300 ?
C8 N3 . 1.451(6) ?
C8 H8A . 0.9700 ?
C8 H8B . 0.9700 ?
C9 N2 . 1.331(6) ?
C9 N3 . 1.362(6) ?
C9 C10 . 1.475(6) ?
C10 C11 . 1.373(6) ?
C10 C15 . 1.384(6) ?
C11 C12 . 1.384(7) ?
C11 H11 . 0.9300 ?
C12 C13 . 1.379(7) ?
C12 H12 . 0.9300 ?
C13 C14 . 1.389(7) ?
C13 H13 . 0.9300 ?
C14 C15 . 1.389(6) ?
C14 C16 . 1.494(6) ?
C15 H15 . 0.9300 ?
C16 C17 . 1.370(6) ?
C16 C20 . 1.377(7) ?
C17 C18 . 1.389(6) ?
C17 H17 . 0.9300 ?
C18 N1 . 1.326(6) ?
C18 H18 . 0.9300 ?
C19 N1 . 1.324(6) ?
C19 C20 . 1.389(6) ?
C19 H19 . 0.9300 ?
C20 H20 . 0.9300 ?
C21 C26 . 1.381(6) ?
C21 N3 . 1.385(6) ?
C21 C22 . 1.388(6) ?
C22 C23 . 1.387(6) ?
C22 N2 . 1.391(6) ?
C23 C24 . 1.369(7) ?
C23 H23 . 0.9300 ?
C24 C25 . 1.388(7) ?
C24 H24 . 0.9300 ?
C25 C26 . 1.390(6) ?
C25 H25 . 0.9300 ?
C26 H26 . 0.9300 ?
Zn1 Cl1 . 2.2115(17) y
Zn1 N2 . 2.057(4) y
Zn1 O1 4_585 1.932(4) y
Zn1 N1 3_676 2.057(4) y

loop_
_geom_torsion_atom_site_label_1
_geom_torsion_atom_site_label_2
_geom_torsion_atom_site_label_3
_geom_torsion_atom_site_label_4
_geom_torsion_site_symmetry_4
_geom_torsion
O2 C1 C2 C7 . 14.3(8)
O1 C1 C2 C7 . -166.9(5)
O2 C1 C2 C3 . -164.6(5)
O1 C1 C2 C3 . 14.2(8)
C7 C2 C3 C4 . 0.1(8)
C1 C2 C3 C4 . 179.0(5)
C2 C3 C4 C5 . 1.3(9)
C3 C4 C5 C6 . -1.6(8)
C3 C4 C5 C8 . 178.1(5)
C4 C5 C6 C7 . 0.7(8)
C8 C5 C6 C7 . -179.1(5)
C3 C2 C7 C6 . -1.0(8)
C1 C2 C7 C6 . -179.9(5)
C5 C6 C7 C2 . 0.6(8)
C4 C5 C8 N3 . -20.9(8)
C6 C5 C8 N3 . 158.9(5)
N2 C9 C10 C11 . 50.8(8)
N3 C9 C10 C11 . -123.9(6)
N2 C9 C10 C15 . -130.3(6)
N3 C9 C10 C15 . 55.0(8)
C15 C10 C11 C12 . 0.9(9)
C9 C10 C11 C12 . 179.9(5)
C10 C11 C12 C13 . -0.8(10)
C11 C12 C13 C14 . 0.8(10)
C12 C13 C14 C15 . -0.8(9)
C12 C13 C14 C16 . 177.9(5)
C11 C10 C15 C14 . -1.0(8)
C9 C10 C15 C14 . -179.9(5)
C13 C14 C15 C10 . 0.9(8)
C16 C14 C15 C10 . -177.8(5)
C13 C14 C16 C17 . -10.2(9)
C15 C14 C16 C17 . 168.5(5)
C13 C14 C16 C20 . 171.6(6)
C15 C14 C16 C20 . -9.7(9)
C20 C16 C17 C18 . -1.3(9)
C14 C16 C17 C18 . -179.6(5)
C16 C17 C18 N1 . 1.5(10)
C17 C16 C20 C19 . 0.3(9)
C14 C16 C20 C19 . 178.6(5)
N1 C19 C20 C16 . 0.6(9)
C26 C21 C22 C23 . 0.5(8)
N3 C21 C22 C23 . -177.2(5)
C26 C21 C22 N2 . 177.3(5)
N3 C21 C22 N2 . -0.3(6)
C21 C22 C23 C24 . 1.8(8)
N2 C22 C23 C24 . -174.3(5)
C22 C23 C24 C25 . -2.5(8)
C23 C24 C25 C26 . 1.0(9)
N3 C21 C26 C25 . 175.0(5)
C22 C21 C26 C25 . -2.0(8)
C24 C25 C26 C21 . 1.3(8)
C20 C19 N1 C18 . -0.5(9)
C20 C19 N1 Zn1 3_676 -169.5(4)
C17 C18 N1 C19 . -0.5(9)
C17 C18 N1 Zn1 3_676 169.0(4)
N3 C9 N2 C22 . 3.2(6)
C10 C9 N2 C22 . -172.1(5)
N3 C9 N2 Zn1 . -156.2(3)
C10 C9 N2 Zn1 . 28.5(7)
C23 C22 N2 C9 . 174.7(5)
C21 C22 N2 C9 . -1.7(6)
C23 C22 N2 Zn1 . -27.3(8)
C21 C22 N2 Zn1 . 156.3(3)
N2 C9 N3 C21 . -3.5(6)
C10 C9 N3 C21 . 171.8(5)
N2 C9 N3 C8 . 177.8(5)
C10 C9 N3 C8 . -6.9(8)
C26 C21 N3 C9 . -175.2(6)
C22 C21 N3 C9 . 2.2(5)
C26 C21 N3 C8 . 3.6(9)
C22 C21 N3 C8 . -179.1(4)
C5 C8 N3 C9 . -84.4(6)
C5 C8 N3 C21 . 97.1(6)
O2 C1 O1 Zn1 4_686 -6.2(9)
C2 C1 O1 Zn1 4_686 175.2(3)
C9 N2 Zn1 O1 4_585 157.4(4)
C22 N2 Zn1 O1 4_585 3.0(4)
C9 N2 Zn1 N1 3_676 34.1(5)
C22 N2 Zn1 N1 3_676 -120.4(4)
C9 N2 Zn1 Cl1 . -82.1(4)
C22 N2 Zn1 Cl1 . 123.5(4)
